data_4105113
loop_
_publ_author_name
'Tomomi Terabayashi'
'Takashi Kajiwara'
'Makoto Yamashita'
'Kyoko Nozaki'

_publ_section_title
;
 Group-4 Transition-Metal Boryl Complexes: Syntheses, Structures,
 Boron-Metal Bonding Properties, and Application as a Polymerization
 Catalyst
;
_journal_name_full 'Journal of the American Chemical Society'
_journal_page_first 14162
_journal_page_last 14163
_journal_paper_doi 10.1021/ja905950g
_journal_volume 131
_journal_year 2009
_chemical_formula_sum 'C35 H57 B N2 O3 Ti'
_chemical_formula_weight 612.54
_chemical_name_systematic
; 
 ? 
;
_space_group_IT_number 14
_symmetry_cell_setting monoclinic
_symmetry_space_group_name_Hall '-P 2yn'
_symmetry_space_group_name_H-M 'P 1 21/n 1'
_atom_sites_solution_hydrogens geom
_atom_sites_solution_primary direct
_atom_sites_solution_secondary difmap
_audit_creation_method SHELXL-97
_cell_angle_alpha 90
_cell_angle_beta 101.0681(13)
_cell_angle_gamma 90
_cell_formula_units_Z 4
_cell_length_a 11.310(3)
_cell_length_b 28.101(6)
_cell_length_c 11.975(3)
_cell_measurement_reflns_used 11387
_cell_measurement_temperature 120.1500
_cell_measurement_theta_max 27.4835
_cell_measurement_theta_min 3.1147
_cell_volume 3735.1(16)
_computing_cell_refinement 'RIGAKU CrystalClear'
_computing_data_collection 'RIGAKU CrystalClear'
_computing_data_reduction 'RIGAKU CrystalClear'
_computing_molecular_graphics ORTEP-III
_computing_structure_refinement 'SHELXL-97 (Sheldrick, 1997)'
_computing_structure_solution SIR-97
_diffrn_ambient_temperature 120(2)
_diffrn_detector_area_resol_mean 7.31
_diffrn_measured_fraction_theta_full 0.996
_diffrn_measured_fraction_theta_max 0.996
_diffrn_measurement_device_type 'RIGAKU/MSC Meacury CCD'
_diffrn_measurement_method 'omega scans'
_diffrn_radiation_monochromator graphite
_diffrn_radiation_source 'fine-focus sealed tube'
_diffrn_radiation_type MoK\a
_diffrn_radiation_wavelength 0.71070
_diffrn_reflns_av_R_equivalents 0.0352
_diffrn_reflns_av_sigmaI/netI 0.0344
_diffrn_reflns_limit_h_max 13
_diffrn_reflns_limit_h_min -13
_diffrn_reflns_limit_k_max 31
_diffrn_reflns_limit_k_min -33
_diffrn_reflns_limit_l_max 14
_diffrn_reflns_limit_l_min -14
_diffrn_reflns_number 24059
_diffrn_reflns_theta_full 25.00
_diffrn_reflns_theta_max 25.00
_diffrn_reflns_theta_min 3.11
_exptl_absorpt_coefficient_mu 0.261
_exptl_absorpt_correction_T_max 0.9257
_exptl_absorpt_correction_T_min 0.8695
_exptl_absorpt_correction_type multi-scan
_exptl_absorpt_process_details 'Jacobson, R. (1998) Private communication'
_exptl_crystal_colour 'Pale Green'
_exptl_crystal_density_diffrn 1.089
_exptl_crystal_description Block
_exptl_crystal_F_000 1328
_exptl_crystal_size_max 0.55
_exptl_crystal_size_mid 0.45
_exptl_crystal_size_min 0.30
_refine_diff_density_max 0.268
_refine_diff_density_min -0.367
_refine_diff_density_rms 0.044
_refine_ls_extinction_method none
_refine_ls_goodness_of_fit_ref 1.110
_refine_ls_hydrogen_treatment constr
_refine_ls_matrix_type full
_refine_ls_number_parameters 464
_refine_ls_number_reflns 6558
_refine_ls_number_restraints 144
_refine_ls_restrained_S_all 1.116
_refine_ls_R_factor_all 0.0554
_refine_ls_R_factor_gt 0.0489
_refine_ls_shift/su_max 0.001
_refine_ls_shift/su_mean 0.000
_refine_ls_structure_factor_coef Fsqd
_refine_ls_weighting_details 'calc w=1/[\s^2^(Fo^2^)+(0.0380P)^2^+2.8340P] where P=(Fo^2^+2Fc^2^)/3'
_refine_ls_weighting_scheme calc
_refine_ls_wR_factor_gt 0.1108
_refine_ls_wR_factor_ref 0.1142
_reflns_number_gt 5982
_reflns_number_total 6558
_reflns_threshold_expression >2sigma(I)
_cod_data_source_file ja905950g_si_002_1.cif
_cod_data_source_block 2
_cod_original_cell_volume 3735.0(15)
_cod_database_code 4105113

loop_
_symmetry_equiv_pos_as_xyz
'x, y, z'
'-x+1/2, y+1/2, -z+1/2'
'-x, -y, -z'
'x-1/2, -y-1/2, z-1/2'

loop_
_atom_site_label
_atom_site_type_symbol
_atom_site_fract_x
_atom_site_fract_y
_atom_site_fract_z
_atom_site_U_iso_or_equiv
_atom_site_adp_type
_atom_site_occupancy
_atom_site_symmetry_multiplicity
_atom_site_calc_flag
_atom_site_refinement_flags
_atom_site_disorder_assembly
_atom_site_disorder_group
Ti1 Ti 0.40292(3) 0.108977(13) 0.21430(3) 0.02331(12) Uani 1 1 d . . .
B1 B 0.27272(18) 0.15766(8) 0.27979(17) 0.0163(4) Uani 1 1 d . A .
N1 N 0.29331(13) 0.20490(5) 0.32755(13) 0.0171(3) Uani 1 1 d . . .
C1 C 0.18664(17) 0.22228(7) 0.35491(16) 0.0203(4) Uani 1 1 d . A .
H1 H 0.1769 0.2525 0.3874 0.024 Uiso 1 1 calc R . .
C2 C 0.10009(17) 0.18924(7) 0.32783(16) 0.0204(4) Uani 1 1 d . . .
H2 H 0.0193 0.1925 0.3383 0.024 Uiso 1 1 calc R A .
N2 N 0.14691(13) 0.14950(6) 0.28207(13) 0.0172(3) Uani 1 1 d . A .
C3 C 0.40655(16) 0.22824(6) 0.36897(16) 0.0176(4) Uani 1 1 d . A .
C4 C 0.46165(17) 0.25486(7) 0.29441(17) 0.0219(4) Uani 1 1 d . . .
C5 C 0.57246(18) 0.27623(7) 0.33779(18) 0.0251(5) Uani 1 1 d . A .
H3 H 0.6121 0.2939 0.2883 0.030 Uiso 1 1 calc R . .
C6 C 0.62542(17) 0.27211(7) 0.45131(18) 0.0253(5) Uani 1 1 d . . .
H4 H 0.7006 0.2870 0.4794 0.030 Uiso 1 1 calc R A .
C7 C 0.56882(18) 0.24628(7) 0.52385(17) 0.0235(4) Uani 1 1 d . A .
H5 H 0.6052 0.2440 0.6021 0.028 Uiso 1 1 calc R . .
C8 C 0.45933(17) 0.22352(7) 0.48438(16) 0.0200(4) Uani 1 1 d . . .
C9 C 0.40011(19) 0.26316(8) 0.17188(18) 0.0299(5) Uani 1 1 d . A .
H6 H 0.3334 0.2394 0.1529 0.036 Uiso 1 1 calc R . .
C10 C 0.3437(2) 0.31264(9) 0.1607(2) 0.0430(6) Uani 1 1 d . . .
H7 H 0.2851 0.3152 0.2110 0.064 Uiso 1 1 calc R A .
H8 H 0.3029 0.3179 0.0818 0.064 Uiso 1 1 calc R . .
H9 H 0.4068 0.3367 0.1821 0.064 Uiso 1 1 calc R . .
C11 C 0.4843(2) 0.25617(10) 0.0881(2) 0.0450(6) Uani 1 1 d . . .
H10 H 0.5479 0.2804 0.1017 0.068 Uiso 1 1 calc R A .
H11 H 0.4385 0.2592 0.0102 0.068 Uiso 1 1 calc R . .
H12 H 0.5207 0.2244 0.0986 0.068 Uiso 1 1 calc R . .
C12 C 0.40175(18) 0.19336(7) 0.56497(16) 0.0245(4) Uani 1 1 d . A .
H13 H 0.3235 0.1812 0.5208 0.029 Uiso 1 1 calc R . .
C13 C 0.3738(3) 0.22175(10) 0.6643(2) 0.0489(7) Uani 1 1 d . . .
H14 H 0.4489 0.2341 0.7097 0.073 Uiso 1 1 calc R A .
H15 H 0.3338 0.2012 0.7117 0.073 Uiso 1 1 calc R . .
H16 H 0.3205 0.2484 0.6355 0.073 Uiso 1 1 calc R . .
C14 C 0.4794(3) 0.15041(10) 0.6056(3) 0.0597(9) Uani 1 1 d . . .
H17 H 0.5558 0.1610 0.6522 0.090 Uiso 1 1 calc R A .
H18 H 0.4955 0.1326 0.5398 0.090 Uiso 1 1 calc R . .
H19 H 0.4371 0.1299 0.6513 0.090 Uiso 1 1 calc R . .
C15 C 0.08076(16) 0.10547(7) 0.26754(16) 0.0193(4) Uani 1 1 d . . .
C16 C 0.08394(18) 0.07610(7) 0.36282(17) 0.0236(4) Uani 1 1 d . A .
C17 C 0.0190(2) 0.03385(8) 0.34836(19) 0.0320(5) Uani 1 1 d . . .
H20 H 0.0201 0.0135 0.4120 0.038 Uiso 1 1 calc R A .
C18 C -0.0472(2) 0.02072(8) 0.2438(2) 0.0365(6) Uani 1 1 d . A .
H21 H -0.0912 -0.0083 0.2357 0.044 Uiso 1 1 calc R . .
C19 C -0.0488(2) 0.05007(8) 0.15089(19) 0.0334(5) Uani 1 1 d . . .
H22 H -0.0946 0.0410 0.0790 0.040 Uiso 1 1 calc R A .
C20 C 0.01521(18) 0.09262(7) 0.16052(17) 0.0241(4) Uani 1 1 d . A .
C21 C 0.15552(19) 0.08925(8) 0.47969(17) 0.0282(5) Uani 1 1 d . . .
H23 H 0.2052 0.1179 0.4704 0.034 Uiso 1 1 calc R A .
C22 C 0.2414(2) 0.04959(10) 0.5312(2) 0.0445(6) Uani 1 1 d . A .
H24 H 0.1953 0.0206 0.5385 0.067 Uiso 1 1 calc R . .
H25 H 0.2849 0.0594 0.6065 0.067 Uiso 1 1 calc R . .
H26 H 0.2992 0.0433 0.4816 0.067 Uiso 1 1 calc R . .
C23 C 0.0719(2) 0.10243(9) 0.5606(2) 0.0415(6) Uani 1 1 d . A .
H27 H 0.0183 0.1283 0.5275 0.062 Uiso 1 1 calc R . .
H28 H 0.1199 0.1129 0.6335 0.062 Uiso 1 1 calc R . .
H29 H 0.0237 0.0746 0.5730 0.062 Uiso 1 1 calc R . .
C24 C 0.01095(19) 0.12392(8) 0.05640(17) 0.0261(5) Uani 1 1 d . . .
H30 H 0.0709 0.1501 0.0776 0.031 Uiso 1 1 calc R A .
C25 C -0.1128(2) 0.14660(9) 0.0194(2) 0.0379(6) Uani 1 1 d . A .
H31 H -0.1123 0.1672 -0.0465 0.057 Uiso 1 1 calc R . .
H32 H -0.1323 0.1655 0.0822 0.057 Uiso 1 1 calc R . .
H33 H -0.1735 0.1216 -0.0012 0.057 Uiso 1 1 calc R . .
C26 C 0.0458(2) 0.09656(10) -0.0414(2) 0.0442(6) Uani 1 1 d . A .
H34 H 0.1252 0.0819 -0.0162 0.066 Uiso 1 1 calc R . .
H35 H 0.0490 0.1184 -0.1046 0.066 Uiso 1 1 calc R . .
H36 H -0.0140 0.0717 -0.0666 0.066 Uiso 1 1 calc R . .
O1 O 0.54297(13) 0.12591(6) 0.29475(14) 0.0375(4) Uani 1 1 d . A .
C27 C 0.65807(18) 0.13058(8) 0.36497(19) 0.0315(5) Uani 1 1 d . . .
H37 H 0.6510 0.1531 0.4279 0.038 Uiso 1 1 calc R A .
C28 C 0.7446(2) 0.15141(12) 0.2984(3) 0.0590(8) Uani 1 1 d . A .
H38 H 0.7549 0.1294 0.2375 0.089 Uiso 1 1 calc R . .
H39 H 0.8225 0.1567 0.3489 0.089 Uiso 1 1 calc R . .
H40 H 0.7130 0.1818 0.2651 0.089 Uiso 1 1 calc R . .
C29 C 0.6977(3) 0.08336(11) 0.4169(3) 0.0639(9) Uani 1 1 d . A .
H41 H 0.6359 0.0709 0.4563 0.096 Uiso 1 1 calc R . .
H42 H 0.7736 0.0872 0.4715 0.096 Uiso 1 1 calc R . .
H43 H 0.7096 0.0611 0.3570 0.096 Uiso 1 1 calc R . .
O2 O 0.3920(9) 0.1281(3) 0.0668(9) 0.0369(15) Uani 0.552(17) 1 d PU A 1
C30 C 0.4190(8) 0.1326(4) -0.0419(8) 0.0335(17) Uani 0.552(17) 1 d PU A 1
H44 H 0.3870 0.1642 -0.0717 0.040 Uiso 0.552(17) 1 calc PR A 1
C31 C 0.3507(10) 0.0953(5) -0.1218(8) 0.065(3) Uani 0.552(17) 1 d PU A 1
H45 H 0.2648 0.0967 -0.1187 0.098 Uiso 0.552(17) 1 calc PR A 1
H46 H 0.3820 0.0636 -0.0983 0.098 Uiso 0.552(17) 1 calc PR A 1
H47 H 0.3614 0.1015 -0.1998 0.098 Uiso 0.552(17) 1 calc PR A 1
C32 C 0.5434(13) 0.1332(4) -0.0418(11) 0.049(2) Uani 0.552(17) 1 d PU A 1
H48 H 0.5817 0.1585 0.0091 0.073 Uiso 0.552(17) 1 calc PR A 1
H49 H 0.5565 0.1392 -0.1191 0.073 Uiso 0.552(17) 1 calc PR A 1
H50 H 0.5787 0.1024 -0.0152 0.073 Uiso 0.552(17) 1 calc PR A 1
O3 O 0.3548(7) 0.0512(3) 0.2559(7) 0.0325(11) Uani 0.68(2) 1 d PU A 1
C33 C 0.3221(8) 0.0038(3) 0.2600(8) 0.0307(14) Uani 0.68(2) 1 d PU A 1
H51 H 0.2626 0.0006 0.3115 0.037 Uiso 0.68(2) 1 calc PR A 1
C34 C 0.2652(8) -0.0154(3) 0.1420(8) 0.0584(19) Uani 0.68(2) 1 d PU A 1
H52 H 0.1908 0.0021 0.1126 0.088 Uiso 0.68(2) 1 calc PR A 1
H53 H 0.2468 -0.0493 0.1479 0.088 Uiso 0.68(2) 1 calc PR A 1
H54 H 0.3218 -0.0113 0.0901 0.088 Uiso 0.68(2) 1 calc PR A 1
C35 C 0.4345(9) -0.0219(4) 0.3113(10) 0.060(2) Uani 0.68(2) 1 d PU A 1
H55 H 0.4659 -0.0091 0.3873 0.089 Uiso 0.68(2) 1 calc PR A 1
H56 H 0.4947 -0.0177 0.2631 0.089 Uiso 0.68(2) 1 calc PR A 1
H57 H 0.4169 -0.0558 0.3173 0.089 Uiso 0.68(2) 1 calc PR A 1
O4 O 0.3761(10) 0.1142(4) 0.0675(11) 0.0333(16) Uani 0.448(17) 1 d PU A 2
C36 C 0.4043(11) 0.1168(4) -0.0440(11) 0.035(2) Uani 0.448(17) 1 d PU A 2
H58 H 0.3635 0.1444 -0.0881 0.041 Uiso 0.448(17) 1 calc PR A 2
C37 C 0.3680(11) 0.0715(6) -0.1006(12) 0.068(3) Uani 0.448(17) 1 d PU A 2
H59 H 0.2800 0.0685 -0.1135 0.102 Uiso 0.448(17) 1 calc PR A 2
H60 H 0.4049 0.0452 -0.0525 0.102 Uiso 0.448(17) 1 calc PR A 2
H61 H 0.3946 0.0704 -0.1738 0.102 Uiso 0.448(17) 1 calc PR A 2
C38 C 0.5482(16) 0.1201(5) -0.0289(15) 0.055(3) Uani 0.448(17) 1 d PU A 2
H62 H 0.5762 0.1503 0.0083 0.082 Uiso 0.448(17) 1 calc PR A 2
H63 H 0.5710 0.1187 -0.1037 0.082 Uiso 0.448(17) 1 calc PR A 2
H64 H 0.5854 0.0935 0.0180 0.082 Uiso 0.448(17) 1 calc PR A 2
O5 O 0.3468(15) 0.0546(6) 0.2209(13) 0.032(2) Uani 0.32(2) 1 d PU A 2
C39 C 0.3142(18) 0.0049(7) 0.2281(15) 0.029(3) Uani 0.32(2) 1 d PU A 2
H65 H 0.2349 0.0038 0.2533 0.035 Uiso 0.32(2) 1 calc PR A 2
C40 C 0.2946(16) -0.0111(6) 0.1125(14) 0.050(3) Uani 0.32(2) 1 d PU A 2
H66 H 0.2430 0.0117 0.0637 0.076 Uiso 0.32(2) 1 calc PR A 2
H67 H 0.2552 -0.0423 0.1068 0.076 Uiso 0.32(2) 1 calc PR A 2
H68 H 0.3720 -0.0137 0.0878 0.076 Uiso 0.32(2) 1 calc PR A 2
C41 C 0.4044(19) -0.0276(9) 0.311(2) 0.055(4) Uani 0.32(2) 1 d PU A 2
H69 H 0.4117 -0.0158 0.3894 0.083 Uiso 0.32(2) 1 calc PR A 2
H70 H 0.4836 -0.0269 0.2895 0.083 Uiso 0.32(2) 1 calc PR A 2
H71 H 0.3741 -0.0604 0.3069 0.083 Uiso 0.32(2) 1 calc PR A 2

loop_
_atom_site_aniso_label
_atom_site_aniso_U_11
_atom_site_aniso_U_22
_atom_site_aniso_U_33
_atom_site_aniso_U_23
_atom_site_aniso_U_13
_atom_site_aniso_U_12
Ti1 0.01811(19) 0.0281(2) 0.0235(2) -0.00729(16) 0.00337(15) 0.00140(15)
B1 0.0160(10) 0.0179(11) 0.0146(10) 0.0009(8) 0.0019(8) -0.0010(8)
N1 0.0151(8) 0.0177(8) 0.0178(8) 0.0004(6) 0.0019(6) -0.0012(6)
C1 0.0195(10) 0.0179(10) 0.0233(10) -0.0020(8) 0.0035(8) 0.0034(8)
C2 0.0150(9) 0.0222(10) 0.0242(10) 0.0019(8) 0.0044(8) 0.0022(8)
N2 0.0153(8) 0.0185(8) 0.0172(8) 0.0000(6) 0.0017(6) -0.0020(6)
C3 0.0155(9) 0.0153(9) 0.0212(10) -0.0019(8) 0.0014(8) -0.0012(7)
C4 0.0209(10) 0.0226(10) 0.0214(10) 0.0001(8) 0.0020(8) -0.0022(8)
C5 0.0218(10) 0.0258(11) 0.0280(11) 0.0021(9) 0.0057(9) -0.0065(8)
C6 0.0167(10) 0.0252(11) 0.0317(11) -0.0027(9) -0.0011(9) -0.0048(8)
C7 0.0227(10) 0.0247(11) 0.0203(10) 0.0000(8) -0.0030(8) -0.0011(8)
C8 0.0206(10) 0.0168(10) 0.0221(10) -0.0009(8) 0.0028(8) 0.0014(8)
C9 0.0277(11) 0.0375(13) 0.0226(11) 0.0068(9) -0.0002(9) -0.0148(9)
C10 0.0373(13) 0.0508(16) 0.0355(13) 0.0173(12) -0.0067(11) -0.0025(11)
C11 0.0558(16) 0.0562(17) 0.0241(12) 0.0012(11) 0.0103(11) -0.0122(13)
C12 0.0260(10) 0.0267(11) 0.0196(10) 0.0010(8) 0.0014(8) -0.0053(9)
C13 0.0624(18) 0.0474(16) 0.0453(15) -0.0106(13) 0.0315(14) -0.0214(13)
C14 0.0618(19) 0.0529(18) 0.074(2) 0.0418(16) 0.0355(16) 0.0188(15)
C15 0.0153(9) 0.0207(10) 0.0229(10) -0.0010(8) 0.0060(8) -0.0035(8)
C16 0.0227(10) 0.0256(11) 0.0229(10) 0.0014(8) 0.0053(8) -0.0036(8)
C17 0.0392(13) 0.0295(12) 0.0276(11) 0.0043(9) 0.0068(10) -0.0135(10)
C18 0.0417(14) 0.0304(12) 0.0364(13) -0.0015(10) 0.0053(11) -0.0197(10)
C19 0.0377(13) 0.0350(13) 0.0252(11) -0.0049(10) 0.0001(10) -0.0159(10)
C20 0.0226(10) 0.0272(11) 0.0219(10) -0.0011(9) 0.0030(8) -0.0065(8)
C21 0.0328(12) 0.0275(11) 0.0227(11) 0.0044(9) 0.0016(9) -0.0097(9)
C22 0.0390(14) 0.0587(17) 0.0317(13) -0.0023(12) -0.0032(11) 0.0094(12)
C23 0.0522(15) 0.0409(14) 0.0291(12) -0.0079(11) 0.0022(11) 0.0077(12)
C24 0.0269(11) 0.0287(11) 0.0207(10) 0.0001(9) -0.0003(8) -0.0102(9)
C25 0.0412(14) 0.0343(13) 0.0395(13) 0.0070(11) 0.0110(11) 0.0062(11)
C26 0.0520(16) 0.0529(16) 0.0320(13) 0.0093(12) 0.0187(12) 0.0115(13)
O1 0.0186(7) 0.0439(10) 0.0474(10) -0.0180(8) 0.0003(7) 0.0021(7)
C27 0.0187(10) 0.0405(13) 0.0336(12) -0.0045(10) 0.0002(9) -0.0036(9)
C28 0.0352(15) 0.080(2) 0.0634(19) 0.0084(17) 0.0134(13) -0.0125(14)
C29 0.0519(18) 0.063(2) 0.071(2) 0.0180(17) -0.0026(15) 0.0056(15)
O2 0.041(3) 0.046(4) 0.0264(17) 0.002(3) 0.0149(18) 0.009(3)
C30 0.037(3) 0.043(4) 0.022(2) -0.003(3) 0.010(2) -0.003(3)
C31 0.065(4) 0.097(6) 0.040(3) -0.011(4) 0.025(3) -0.031(5)
C32 0.054(3) 0.051(4) 0.046(3) -0.008(3) 0.020(3) 0.003(3)
O3 0.0359(17) 0.0224(16) 0.040(3) -0.005(2) 0.010(2) 0.0001(12)
C33 0.038(2) 0.024(2) 0.027(3) -0.006(3) 0.001(3) -0.0023(17)
C34 0.064(3) 0.050(3) 0.057(3) -0.019(3) 0.000(3) -0.004(3)
C35 0.055(4) 0.051(3) 0.068(3) 0.008(2) 0.000(3) 0.011(3)
O4 0.035(3) 0.042(4) 0.026(2) -0.006(3) 0.0117(19) -0.001(3)
C36 0.037(3) 0.043(4) 0.026(3) -0.003(4) 0.011(3) 0.000(3)
C37 0.058(4) 0.099(7) 0.055(5) -0.034(5) 0.029(4) -0.013(5)
C38 0.054(4) 0.062(5) 0.054(4) -0.004(4) 0.024(3) 0.005(4)
O5 0.035(3) 0.025(3) 0.037(4) -0.006(4) 0.008(4) 0.001(2)
C39 0.035(4) 0.022(4) 0.030(5) -0.002(4) 0.002(4) 0.002(3)
C40 0.052(5) 0.044(4) 0.051(5) -0.009(4) 0.000(4) -0.002(4)
C41 0.056(6) 0.052(5) 0.058(5) 0.000(4) 0.011(4) 0.006(4)

loop_
_atom_type_symbol
_atom_type_description
_atom_type_scat_dispersion_real
_atom_type_scat_dispersion_imag
_atom_type_scat_source
C C 0.0033 0.0016 'International Tables Vol C Tables 4.2.6.8 and 6.1.1.4'
H H 0.0000 0.0000 'International Tables Vol C Tables 4.2.6.8 and 6.1.1.4'
B B 0.0013 0.0007 'International Tables Vol C Tables 4.2.6.8 and 6.1.1.4'
N N 0.0061 0.0033 'International Tables Vol C Tables 4.2.6.8 and 6.1.1.4'
O O 0.0106 0.0060 'International Tables Vol C Tables 4.2.6.8 and 6.1.1.4'
Ti Ti 0.2776 0.4457 'International Tables Vol C Tables 4.2.6.8 and 6.1.1.4'

loop_
_geom_angle_atom_site_label_1
_geom_angle_atom_site_label_2
_geom_angle_atom_site_label_3
_geom_angle
O5 Ti1 O4 97.5(6)
O5 Ti1 O1 122.4(5)
O4 Ti1 O1 119.9(4)
O5 Ti1 O3 13.1(5)
O4 Ti1 O3 110.5(4)
O1 Ti1 O3 112.3(3)
O5 Ti1 O2 111.1(6)
O4 Ti1 O2 13.6(4)
O1 Ti1 O2 109.7(3)
O3 Ti1 O2 124.1(4)
O5 Ti1 B1 105.1(6)
O4 Ti1 B1 107.6(4)
O1 Ti1 B1 103.02(8)
O3 Ti1 B1 101.4(2)
O2 Ti1 B1 103.3(3)
N1 B1 N2 102.85(16)
N1 B1 Ti1 128.84(14)
N2 B1 Ti1 128.30(14)
C1 N1 C3 120.72(15)
C1 N1 B1 109.43(15)
C3 N1 B1 128.27(15)
C2 C1 N1 108.89(17)
C1 C2 N2 109.56(16)
C2 N2 C15 120.59(15)
C2 N2 B1 109.26(15)
C15 N2 B1 128.65(16)
C4 C3 C8 121.44(17)
C4 C3 N1 119.96(16)
C8 C3 N1 118.60(16)
C5 C4 C3 118.05(18)
C5 C4 C9 120.40(18)
C3 C4 C9 121.44(17)
C6 C5 C4 121.24(19)
C7 C6 C5 119.84(18)
C6 C7 C8 121.16(18)
C7 C8 C3 118.25(18)
C7 C8 C12 120.09(17)
C3 C8 C12 121.64(17)
C4 C9 C11 112.87(19)
C4 C9 C10 109.38(18)
C11 C9 C10 111.3(2)
C13 C12 C14 111.2(2)
C13 C12 C8 112.57(18)
C14 C12 C8 110.79(18)
C20 C15 C16 121.29(18)
C20 C15 N2 120.29(17)
C16 C15 N2 118.42(17)
C17 C16 C15 118.10(18)
C17 C16 C21 119.83(18)
C15 C16 C21 122.07(18)
C18 C17 C16 121.6(2)
C17 C18 C19 119.5(2)
C18 C19 C20 121.3(2)
C19 C20 C15 118.27(19)
C19 C20 C24 119.71(18)
C15 C20 C24 122.01(18)
C16 C21 C23 111.00(18)
C16 C21 C22 112.24(18)
C23 C21 C22 110.17(19)
C26 C24 C20 111.64(19)
C26 C24 C25 110.39(19)
C20 C24 C25 111.29(17)
C27 O1 Ti1 169.43(16)
O1 C27 C28 109.9(2)
O1 C27 C29 109.5(2)
C28 C27 C29 113.2(2)
C30 O2 Ti1 160.0(7)
O2 C30 C32 113.4(9)
O2 C30 C31 110.3(7)
C32 C30 C31 113.3(9)
C33 O3 Ti1 165.3(5)
O3 C33 C35 105.6(8)
O3 C33 C34 111.9(6)
C35 C33 C34 112.5(8)
C36 O4 Ti1 157.4(9)
O4 C36 C37 107.1(9)
O4 C36 C38 107.5(11)
C37 C36 C38 107.0(10)
C39 O5 Ti1 172.3(15)
C40 C39 O5 103.9(13)
C40 C39 C41 113.0(17)
O5 C39 C41 117.1(16)

loop_
_geom_bond_atom_site_label_1
_geom_bond_atom_site_label_2
_geom_bond_distance
Ti1 O5 1.663(17)
Ti1 O4 1.732(13)
Ti1 O1 1.7543(15)
Ti1 O3 1.812(8)
Ti1 O2 1.827(10)
Ti1 B1 2.258(2)
B1 N1 1.446(3)
B1 N2 1.447(3)
N1 C1 1.398(2)
N1 C3 1.440(2)
C1 C2 1.343(3)
C2 N2 1.393(2)
N2 C15 1.439(2)
C3 C4 1.400(3)
C3 C8 1.403(3)
C4 C5 1.397(3)
C4 C9 1.516(3)
C5 C6 1.381(3)
C6 C7 1.380(3)
C7 C8 1.393(3)
C8 C12 1.521(3)
C9 C11 1.522(3)
C9 C10 1.525(3)
C12 C13 1.515(3)
C12 C14 1.517(3)
C15 C20 1.399(3)
C15 C16 1.403(3)
C16 C17 1.389(3)
C16 C21 1.522(3)
C17 C18 1.380(3)
C18 C19 1.382(3)
C19 C20 1.391(3)
C20 C24 1.519(3)
C21 C23 1.524(3)
C21 C22 1.528(3)
C24 C26 1.515(3)
C24 C25 1.525(3)
O1 C27 1.414(2)
C27 C28 1.495(3)
C27 C29 1.497(4)
O2 C30 1.399(15)
C30 C32 1.407(17)
C30 C31 1.526(11)
O3 C33 1.386(12)
C33 C35 1.489(13)
C33 C34 1.533(9)
O4 C36 1.432(18)
C36 C37 1.464(14)
C36 C38 1.61(2)
O5 C39 1.45(3)
C39 C40 1.43(2)
C39 C41 1.57(3)
